data_4087508
loop_
_publ_author_name
'Munjanja, Lloyd'
'Brennessel, William W.'
'Jones, William D.'

_publ_section_title
;
 Room-Temperature Carbon--Sulfur Bond Activation by a Reactive (dippe)Pd
 Fragment
;
_journal_issue 9
_journal_name_full Organometallics
_journal_page_first 1716
_journal_paper_doi 10.1021/acs.organomet.5b00194
_journal_volume 34
_journal_year 2015
_chemical_formula_moiety 'C26.88 H40.88 O0.88 P2 Pd S1.12'
_chemical_formula_sum 'C26.88 H40.88 O0.88 P2 Pd S1.12'
_chemical_formula_weight 582.35
_chemical_name_common jonlm10
_chemical_name_systematic
; 
 (dippe)Pd(SPh)2 / (dippe)Pd(SPh)(C(=O)Ph) 
;
_space_group_crystal_system orthorhombic
_space_group_IT_number 61
_space_group_name_Hall '-P 2ac 2ab'
_space_group_name_H-M_alt 'P b c a'
_atom_sites_solution_hydrogens geom
_atom_sites_solution_primary direct
_atom_sites_solution_secondary difmap
_audit_creation_method SHELXL-2014
_cell_angle_alpha 90
_cell_angle_beta 90
_cell_angle_gamma 90
_cell_formula_units_Z 8
_cell_length_a 15.625(2)
_cell_length_b 16.806(2)
_cell_length_c 20.814(3)
_cell_measurement_reflns_used 3914
_cell_measurement_temperature 100.0(5)
_cell_measurement_theta_max 38.34
_cell_measurement_theta_min 2.42
_cell_volume 5465.6(12)
_computing_cell_refinement 'SAINT (Bruker, 2013)'
_computing_data_collection 'APEX2 (Bruker, 2013)'
_computing_data_reduction 'SAINT (Bruker, 2013)'
_computing_molecular_graphics 'SHELXTL (Sheldrick, 2008)'
_computing_publication_material 'SHELXTL (Sheldrick, 2008)'
_computing_structure_refinement 'SHELXL-2014 (Sheldrick, 2014)'
_computing_structure_solution 'SIR2011 (Burla et al., 2012)'
_diffrn_ambient_temperature 100.0(5)
_diffrn_measured_fraction_theta_full 0.999
_diffrn_measured_fraction_theta_max 0.975
_diffrn_measurement_device_type 'Bruker SMART APEX II CCD platform'
_diffrn_measurement_method '\w scans'
_diffrn_radiation_type MoK\a
_diffrn_radiation_wavelength 0.71073
_diffrn_reflns_av_R_equivalents 0.0617
_diffrn_reflns_av_unetI/netI 0.0413
_diffrn_reflns_Laue_measured_fraction_full 0.999
_diffrn_reflns_Laue_measured_fraction_max 0.975
_diffrn_reflns_limit_h_max 25
_diffrn_reflns_limit_h_min -26
_diffrn_reflns_limit_k_max 28
_diffrn_reflns_limit_k_min -28
_diffrn_reflns_limit_l_max 36
_diffrn_reflns_limit_l_min -36
_diffrn_reflns_number 112219
_diffrn_reflns_point_group_measured_fraction_full 0.999
_diffrn_reflns_point_group_measured_fraction_max 0.975
_diffrn_reflns_theta_full 37.785
_diffrn_reflns_theta_max 38.621
_diffrn_reflns_theta_min 1.957
_diffrn_source 'fine-focus sealed tube'
_exptl_absorpt_coefficient_mu 0.898
_exptl_absorpt_correction_T_max 0.7476
_exptl_absorpt_correction_T_min 0.6648
_exptl_absorpt_correction_type multi-scan
_exptl_absorpt_process_details 'SADABS (Sheldrick, 2012)'
_exptl_crystal_colour orange
_exptl_crystal_density_diffrn 1.415
_exptl_crystal_description needle
_exptl_crystal_F_000 2425
_exptl_crystal_size_max 0.24
_exptl_crystal_size_mid 0.10
_exptl_crystal_size_min 0.10
_refine_diff_density_max 1.021
_refine_diff_density_min -0.813
_refine_diff_density_rms 0.104
_refine_ls_extinction_method none
_refine_ls_goodness_of_fit_ref 1.018
_refine_ls_hydrogen_treatment constr
_refine_ls_matrix_type full
_refine_ls_number_parameters 338
_refine_ls_number_reflns 15125
_refine_ls_number_restraints 34
_refine_ls_restrained_S_all 1.018
_refine_ls_R_factor_all 0.0730
_refine_ls_R_factor_gt 0.0395
_refine_ls_shift/su_max 0.001
_refine_ls_shift/su_mean 0.000
_refine_ls_structure_factor_coef Fsqd
_refine_ls_weighting_details 'w=1/[\s^2^(Fo^2^)+(0.0379P)^2^+2.5047P] where P=(Fo^2^+2Fc^2^)/3'
_refine_ls_weighting_scheme calc
_refine_ls_wR_factor_gt 0.0818
_refine_ls_wR_factor_ref 0.0949
_reflns_Friedel_coverage 0.000
_reflns_number_gt 10315
_reflns_number_total 15125
_reflns_threshold_expression 'I > 2\s(I)'
_cod_data_source_file om5b00194_si_002.cif
_cod_data_source_block 14-15
_cod_original_cell_volume 5465.8(12)
_cod_database_code 4087508
_shelx_space_group_comment
; 
The symmetry employed for this shelxl refinement is uniquely defined 
by the following loop, which should always be used as a source of 
symmetry information in preference to the above space-group names. 
They are only intended as comments. 
;
_shelx_estimated_absorpt_t_min 0.813
_shelx_estimated_absorpt_t_max 0.916

loop_
_space_group_symop_operation_xyz
'x, y, z'
'-x+1/2, -y, z+1/2'
'-x, y+1/2, -z+1/2'
'x+1/2, -y+1/2, -z'
'-x, -y, -z'
'x-1/2, y, -z-1/2'
'x, -y-1/2, z-1/2'
'-x-1/2, y-1/2, z'

loop_
_atom_site_label
_atom_site_type_symbol
_atom_site_fract_x
_atom_site_fract_y
_atom_site_fract_z
_atom_site_U_iso_or_equiv
_atom_site_adp_type
_atom_site_occupancy
_atom_site_site_symmetry_order
_atom_site_calc_flag
_atom_site_refinement_flags_posn
_atom_site_refinement_flags_adp
_atom_site_refinement_flags_occupancy
_atom_site_disorder_assembly
_atom_site_disorder_group
Pd1 Pd 0.25745(2) 0.45594(2) 0.11525(2) 0.01789(3) Uani 1 1 d D . . . .
P1 P 0.19280(3) 0.53789(2) 0.18842(2) 0.01718(7) Uani 1 1 d . . . . .
P2 P 0.26003(3) 0.56600(2) 0.04672(2) 0.01787(7) Uani 1 1 d . . . . .
S1 S 0.30513(5) 0.36562(3) 0.03316(3) 0.0266(2) Uani 0.786(3) 1 d D . P A 1
C1 C 0.2034(5) 0.3353(8) 0.0020(3) 0.0307(9) Uani 0.786(3) 1 d D . P A 1
C2 C 0.1950(3) 0.3217(3) -0.0639(2) 0.0408(10) Uani 0.786(3) 1 d D . P A 1
H2 H 0.2428 0.3304 -0.0913 0.049 Uiso 0.786(3) 1 calc R U P A 1
C3 C 0.1179(3) 0.2956(3) -0.0902(2) 0.0510(13) Uani 0.786(3) 1 d D . P A 1
H3 H 0.1142 0.2860 -0.1351 0.061 Uiso 0.786(3) 1 calc R U P A 1
C4 C 0.0466(3) 0.2835(3) -0.0519(2) 0.0464(11) Uani 0.786(3) 1 d D . P A 1
H4 H -0.0061 0.2664 -0.0701 0.056 Uiso 0.786(3) 1 calc R U P A 1
C5 C 0.0540(3) 0.2971(3) 0.01449(18) 0.0390(9) Uani 0.786(3) 1 d D . P A 1
H5 H 0.0059 0.2895 0.0416 0.047 Uiso 0.786(3) 1 calc R U P A 1
C6 C 0.1320(4) 0.3217(5) 0.0407(3) 0.0325(9) Uani 0.786(3) 1 d D . P A 1
C7 C 0.2616(2) 0.36306(18) 0.17871(17) 0.0237(2) Uani 0.6693(17) 1 d D . P A 1
O1 O 0.1967(1) 0.32639(11) 0.19411(10) 0.0237(2) Uani 0.6693(17) 1 d D . P A 1
C8 C 0.3438(3) 0.3365(3) 0.2083(3) 0.0209(6) Uani 0.6693(17) 1 d D . P A 1
C9 C 0.3407(3) 0.2932(4) 0.2661(3) 0.0249(5) Uani 0.6693(17) 1 d D . P A 1
H9 H 0.2872 0.2824 0.2859 0.030 Uiso 0.6693(17) 1 calc R U P A 1
C10 C 0.4161(4) 0.2662(9) 0.2940(4) 0.0328(6) Uani 0.6693(17) 1 d D . P A 1
H10 H 0.4142 0.2370 0.3331 0.039 Uiso 0.6693(17) 1 calc R U P A 1
C11 C 0.4933(3) 0.2816(11) 0.2651(6) 0.0386(7) Uani 0.6693(17) 1 d D . P A 1
H11 H 0.5447 0.2638 0.2847 0.046 Uiso 0.6693(17) 1 calc R U P A 1
C12 C 0.4970(3) 0.3231(12) 0.2075(6) 0.0370(6) Uani 0.6693(17) 1 d D . P A 1
H12 H 0.5507 0.3321 0.1873 0.044 Uiso 0.6693(17) 1 calc R U P A 1
C13 C 0.4217(3) 0.3517(10) 0.1788(5) 0.0293(7) Uani 0.6693(17) 1 d D . P A 1
H13 H 0.4240 0.3810 0.1399 0.035 Uiso 0.6693(17) 1 calc R U P A 1
S1' S 0.23429(10) 0.34618(8) 0.18599(7) 0.0237(2) Uani 0.3307(17) 1 d D . P A 5
C1' C 0.3394(4) 0.3224(7) 0.2143(5) 0.0209(6) Uani 0.3307(17) 1 d D . P A 5
C2' C 0.3483(6) 0.2824(9) 0.2727(5) 0.0249(5) Uani 0.3307(17) 1 d D . P A 5
H2' H 0.2985 0.2672 0.2958 0.030 Uiso 0.3307(17) 1 calc R U P A 5
C3' C 0.4289(7) 0.2644(19) 0.2976(9) 0.0328(6) Uani 0.3307(17) 1 d D . P A 5
H3' H 0.4331 0.2386 0.3381 0.039 Uiso 0.3307(17) 1 calc R U P A 5
C4' C 0.5027(6) 0.284(2) 0.2643(11) 0.0386(7) Uani 0.3307(17) 1 d D . P A 5
H4' H 0.5573 0.2686 0.2802 0.046 Uiso 0.3307(17) 1 calc R U P A 5
C5' C 0.4948(4) 0.326(2) 0.2064(12) 0.0370(6) Uani 0.3307(17) 1 d D . P A 5
H5' H 0.5447 0.3414 0.1834 0.044 Uiso 0.3307(17) 1 calc R U P A 5
C6' C 0.4140(4) 0.346(2) 0.1825(11) 0.0293(7) Uani 0.3307(17) 1 d D . P A 5
C7' C 0.2778(7) 0.3758(5) 0.0426(4) 0.0266(2) Uani 0.214(3) 1 d D . P A 5
O1' O 0.3499(5) 0.3585(3) 0.0265(3) 0.0266(2) Uani 0.214(3) 1 d D . P A 5
C8' C 0.2084(17) 0.342(3) 0.0020(12) 0.0307(9) Uani 0.214(3) 1 d D . P A 5
C9' C 0.2196(14) 0.3274(14) -0.0648(9) 0.0408(10) Uani 0.214(3) 1 d D . P A 5
H9' H 0.2729 0.3353 -0.0858 0.049 Uiso 0.214(3) 1 calc R U P A 5
C10' C 0.1491(12) 0.3014(12) -0.0965(9) 0.0510(13) Uani 0.214(3) 1 d D . P A 5
H10' H 0.1533 0.2931 -0.1416 0.061 Uiso 0.214(3) 1 calc R U P A 5
C11' C 0.0743(12) 0.2866(13) -0.0682(9) 0.0464(11) Uani 0.214(3) 1 d D . P A 5
H11' H 0.0286 0.2652 -0.0929 0.056 Uiso 0.214(3) 1 calc R U P A 5
C12' C 0.0620(14) 0.3019(13) -0.0038(8) 0.0390(9) Uani 0.214(3) 1 d D . P A 5
H12' H 0.0074 0.2941 0.0152 0.047 Uiso 0.214(3) 1 calc R U P A 5
C13' C 0.1319(16) 0.329(2) 0.0337(13) 0.0325(9) Uani 0.214(3) 1 d D . P A 5
H13' H 0.1263 0.3387 0.0786 0.039 Uiso 0.214(3) 1 calc R U P A 5
C14 C 0.15757(11) 0.62809(9) 0.14546(7) 0.0212(3) Uani 1 1 d . . . . .
H14A H 0.1005 0.6183 0.1264 0.025 Uiso 1 1 calc R U . . .
H14B H 0.1519 0.6724 0.1766 0.025 Uiso 1 1 calc R U . . .
C15 C 0.21984(11) 0.65258(8) 0.09231(8) 0.0208(3) Uani 1 1 d . . . . .
H15A H 0.2689 0.6812 0.1116 0.025 Uiso 1 1 calc R U . . .
H15B H 0.1906 0.6895 0.0625 0.025 Uiso 1 1 calc R U . . .
C16 C 0.25346(11) 0.57478(9) 0.25818(7) 0.0209(3) Uani 1 1 d . . . . .
H16 H 0.2154 0.6113 0.2831 0.025 Uiso 1 1 calc R U . . .
C17 C 0.33144(12) 0.62219(11) 0.23639(8) 0.0280(3) Uani 1 1 d . . . . .
H17A H 0.3667 0.6356 0.2738 0.042 Uiso 1 1 calc R U . . .
H17B H 0.3126 0.6712 0.2152 0.042 Uiso 1 1 calc R U . . .
H17C H 0.3651 0.5902 0.2062 0.042 Uiso 1 1 calc R U . . .
C18 C 0.27976(13) 0.50630(10) 0.30244(8) 0.0269(3) Uani 1 1 d . . . . .
H18A H 0.3198 0.4713 0.2798 0.040 Uiso 1 1 calc R U . . .
H18B H 0.2289 0.4760 0.3149 0.040 Uiso 1 1 calc R U . . .
H18C H 0.3075 0.5278 0.3409 0.040 Uiso 1 1 calc R U . . .
C19 C 0.09462(11) 0.49395(10) 0.22253(8) 0.0236(3) Uani 1 1 d . . . . .
H19 H 0.1116 0.4422 0.2424 0.028 Uiso 1 1 calc R U . . .
C20 C 0.03022(13) 0.47444(11) 0.16955(10) 0.0310(4) Uani 1 1 d . . . . .
H20A H -0.0158 0.4414 0.1872 0.047 Uiso 1 1 calc R U . . .
H20B H 0.0592 0.4455 0.1349 0.047 Uiso 1 1 calc R U . . .
H20C H 0.0060 0.5239 0.1525 0.047 Uiso 1 1 calc R U . . .
C21 C 0.05281(13) 0.54341(12) 0.27562(10) 0.0343(4) Uani 1 1 d . . . . .
H21A H 0.0370 0.5957 0.2585 0.051 Uiso 1 1 calc R U . . .
H21B H 0.0932 0.5501 0.3112 0.051 Uiso 1 1 calc R U . . .
H21C H 0.0014 0.5161 0.2911 0.051 Uiso 1 1 calc R U . . .
C22 C 0.36408(12) 0.60159(10) 0.01595(8) 0.0253(3) Uani 1 1 d . . . . .
H22 H 0.3557 0.6570 -0.0004 0.030 Uiso 1 1 calc R U . . .
C23 C 0.43068(13) 0.60486(13) 0.06987(9) 0.0325(4) Uani 1 1 d . . . . .
H23A H 0.4373 0.5518 0.0887 0.049 Uiso 1 1 calc R U . . .
H23B H 0.4117 0.6423 0.1030 0.049 Uiso 1 1 calc R U . . .
H23C H 0.4857 0.6226 0.0523 0.049 Uiso 1 1 calc R U . . .
C24 C 0.39774(14) 0.55093(12) -0.03981(9) 0.0332(4) Uani 1 1 d . . . . .
H24A H 0.4529 0.5721 -0.0543 0.050 Uiso 1 1 calc R U . . .
H24B H 0.3567 0.5525 -0.0754 0.050 Uiso 1 1 calc R U . . .
H24C H 0.4051 0.4959 -0.0254 0.050 Uiso 1 1 calc R U . . .
C25 C 0.19170(12) 0.55726(9) -0.02498(8) 0.0237(3) Uani 1 1 d . . . . .
H25 H 0.2156 0.5129 -0.0515 0.028 Uiso 1 1 calc R U . . .
C26 C 0.19068(14) 0.63126(11) -0.06752(8) 0.0306(4) Uani 1 1 d . . . . .
H26A H 0.1558 0.6210 -0.1058 0.046 Uiso 1 1 calc R U . . .
H26B H 0.2493 0.6443 -0.0806 0.046 Uiso 1 1 calc R U . . .
H26C H 0.1663 0.6760 -0.0435 0.046 Uiso 1 1 calc R U . . .
C27 C 0.10125(13) 0.53306(11) -0.00611(9) 0.0300(4) Uani 1 1 d . . . . .
H27A H 0.0738 0.5768 0.0173 0.045 Uiso 1 1 calc R U . . .
H27B H 0.1036 0.4858 0.0214 0.045 Uiso 1 1 calc R U . . .
H27C H 0.0681 0.5210 -0.0449 0.045 Uiso 1 1 calc R U . . .

loop_
_atom_site_aniso_label
_atom_site_aniso_U_11
_atom_site_aniso_U_22
_atom_site_aniso_U_33
_atom_site_aniso_U_23
_atom_site_aniso_U_13
_atom_site_aniso_U_12
Pd1 0.02682(6) 0.01107(4) 0.01578(5) -0.00032(3) 0.00125(4) 0.00089(4)
P1 0.02096(18) 0.01418(14) 0.01640(15) 0.00024(12) -0.00072(13) 0.00037(13)
P2 0.0244(2) 0.01362(14) 0.01558(15) -0.00013(11) -0.00125(14) 0.00081(13)
S1 0.0365(5) 0.0193(2) 0.0241(3) -0.00676(18) 0.0083(3) -0.0021(2)
C1 0.0525(15) 0.013(3) 0.0269(8) -0.0011(8) -0.0109(9) 0.0016(10)
C2 0.076(4) 0.0198(12) 0.0267(9) 0.0005(8) -0.0042(18) -0.0101(18)
C3 0.096(4) 0.0252(13) 0.0319(15) 0.0069(10) -0.031(2) -0.017(2)
C4 0.060(3) 0.0231(10) 0.056(3) 0.0029(15) -0.0360(19) 0.0002(18)
C5 0.0418(17) 0.0217(11) 0.053(3) -0.0042(18) -0.0187(19) 0.0045(10)
C6 0.0419(11) 0.017(2) 0.0384(19) -0.0046(14) -0.0095(11) 0.0007(10)
C7 0.0232(8) 0.0192(6) 0.0286(5) 0.0065(4) -0.0005(6) 0.0018(4)
O1 0.0232(8) 0.0192(6) 0.0286(5) 0.0065(4) -0.0005(6) 0.0018(4)
C8 0.0263(9) 0.012(2) 0.0247(12) -0.0050(10) -0.0063(8) 0.0059(9)
C9 0.0313(12) 0.016(2) 0.0271(14) -0.0035(9) -0.0082(9) 0.0110(10)
C10 0.0395(19) 0.0264(11) 0.0324(14) -0.0082(10) -0.0195(15) 0.013(2)
C11 0.0346(15) 0.0318(13) 0.0496(12) -0.0162(9) -0.0204(15) 0.015(2)
C12 0.0280(10) 0.0354(17) 0.0476(12) -0.0180(9) -0.0053(9) 0.0093(9)
C13 0.0284(11) 0.030(3) 0.0300(15) -0.0081(9) -0.0007(12) 0.0069(16)
S1' 0.0232(8) 0.0192(6) 0.0286(5) 0.0065(4) -0.0005(6) 0.0018(4)
C1' 0.0263(9) 0.012(2) 0.0247(12) -0.0050(10) -0.0063(8) 0.0059(9)
C2' 0.0313(12) 0.016(2) 0.0271(14) -0.0035(9) -0.0082(9) 0.0110(10)
C3' 0.0395(19) 0.0264(11) 0.0324(14) -0.0082(10) -0.0195(15) 0.013(2)
C4' 0.0346(15) 0.0318(13) 0.0496(12) -0.0162(9) -0.0204(15) 0.015(2)
C5' 0.0280(10) 0.0354(17) 0.0476(12) -0.0180(9) -0.0053(9) 0.0093(9)
C6' 0.0284(11) 0.030(3) 0.0300(15) -0.0081(9) -0.0007(12) 0.0069(16)
C7' 0.0365(5) 0.0193(2) 0.0241(3) -0.00676(18) 0.0083(3) -0.0021(2)
O1' 0.0365(5) 0.0193(2) 0.0241(3) -0.00676(18) 0.0083(3) -0.0021(2)
C8' 0.0525(15) 0.013(3) 0.0269(8) -0.0011(8) -0.0109(9) 0.0016(10)
C9' 0.076(4) 0.0198(12) 0.0267(9) 0.0005(8) -0.0042(18) -0.0101(18)
C10' 0.096(4) 0.0252(13) 0.0319(15) 0.0069(10) -0.031(2) -0.017(2)
C11' 0.060(3) 0.0231(10) 0.056(3) 0.0029(15) -0.0360(19) 0.0002(18)
C12' 0.0418(17) 0.0217(11) 0.053(3) -0.0042(18) -0.0187(19) 0.0045(10)
C13' 0.0419(11) 0.017(2) 0.0384(19) -0.0046(14) -0.0095(11) 0.0007(10)
C14 0.0272(8) 0.0155(6) 0.0209(7) -0.0006(5) -0.0008(6) 0.0053(5)
C15 0.0290(8) 0.0135(5) 0.0200(6) 0.0008(5) 0.0006(6) 0.0016(5)
C16 0.0276(8) 0.0184(6) 0.0169(6) -0.0019(5) -0.0022(6) 0.0014(5)
C17 0.0315(9) 0.0280(8) 0.0247(8) 0.0011(6) -0.0060(7) -0.0064(7)
C18 0.0372(10) 0.0247(7) 0.0190(7) 0.0015(5) -0.0055(7) 0.0011(7)
C19 0.0214(8) 0.0234(7) 0.0261(8) 0.0029(6) 0.0025(6) 0.0014(5)
C20 0.0260(9) 0.0317(8) 0.0355(9) 0.0054(7) -0.0040(7) -0.0052(7)
C21 0.0303(10) 0.0354(9) 0.0371(10) -0.0019(8) 0.0116(8) 0.0012(8)
C22 0.0288(9) 0.0244(7) 0.0227(7) 0.0014(6) 0.0030(6) -0.0020(6)
C23 0.0267(9) 0.0393(10) 0.0315(9) 0.0014(7) -0.0007(7) -0.0048(7)
C24 0.0353(10) 0.0367(10) 0.0276(8) -0.0014(7) 0.0086(7) 0.0022(8)
C25 0.0330(9) 0.0194(6) 0.0186(6) 0.0003(5) -0.0062(6) -0.0001(6)
C26 0.0440(11) 0.0268(8) 0.0210(7) 0.0056(6) -0.0048(7) 0.0031(7)
C27 0.0341(10) 0.0273(8) 0.0286(8) 0.0036(6) -0.0120(7) -0.0034(7)

loop_
_atom_type_symbol
_atom_type_description
_atom_type_scat_dispersion_real
_atom_type_scat_dispersion_imag
_atom_type_scat_source
C C 0.0033 0.0016 'International Tables Vol C Tables 4.2.6.8 and 6.1.1.4'
H H 0.0000 0.0000 'International Tables Vol C Tables 4.2.6.8 and 6.1.1.4'
O O 0.0106 0.0060 'International Tables Vol C Tables 4.2.6.8 and 6.1.1.4'
P P 0.1023 0.0942 'International Tables Vol C Tables 4.2.6.8 and 6.1.1.4'
S S 0.1246 0.1234 'International Tables Vol C Tables 4.2.6.8 and 6.1.1.4'
Pd Pd -0.9988 1.0072 'International Tables Vol C Tables 4.2.6.8 and 6.1.1.4'

loop_
_geom_angle_atom_site_label_1
_geom_angle_atom_site_label_2
_geom_angle_atom_site_label_3
_geom_angle
C7 Pd1 P1 92.49(10)
C7' Pd1 P1 162.7(3)
C7 Pd1 P2 176.19(10)
C7' Pd1 P2 93.8(3)
P1 Pd1 P2 86.410(17)
C7' Pd1 S1' 88.3(3)
P1 Pd1 S1' 89.30(4)
P2 Pd1 S1' 172.21(4)
C7 Pd1 S1 88.13(10)
P1 Pd1 S1 171.84(2)
P2 Pd1 S1 93.47(2)
C16 P1 C14 105.02(7)
C16 P1 C19 105.03(8)
C14 P1 C19 105.51(8)
C16 P1 Pd1 120.01(5)
C14 P1 Pd1 107.69(5)
C19 P1 Pd1 112.48(6)
C25 P2 C22 104.78(8)
C25 P2 C15 106.39(8)
C22 P2 C15 102.85(8)
C25 P2 Pd1 114.95(5)
C22 P2 Pd1 118.91(6)
C15 P2 Pd1 107.71(5)
C1 S1 Pd1 99.3(3)
C2 C1 C6 117.7(5)
C2 C1 S1 119.1(4)
C6 C1 S1 123.2(5)
C3 C2 C1 121.2(4)
C3 C2 H2 119.4
C1 C2 H2 119.4
C4 C3 C2 121.0(4)
C4 C3 H3 119.5
C2 C3 H3 119.5
C3 C4 C5 118.4(4)
C3 C4 H4 120.8
C5 C4 H4 120.8
C6 C5 C4 120.3(5)
C6 C5 H5 119.9
C4 C5 H5 119.9
C1 C6 C5 121.3(5)
O1 C7 C8 116.9(3)
O1 C7 Pd1 121.7(3)
C8 C7 Pd1 121.4(2)
C13 C8 C9 120.3(3)
C13 C8 C7 121.1(3)
C9 C8 C7 118.5(3)
C10 C9 C8 119.8(4)
C10 C9 H9 120.1
C8 C9 H9 120.1
C11 C10 C9 120.0(4)
C11 C10 H10 120.0
C9 C10 H10 120.0
C10 C11 C12 120.7(3)
C10 C11 H11 119.6
C12 C11 H11 119.6
C11 C12 C13 120.2(4)
C11 C12 H12 119.9
C13 C12 H12 119.9
C8 C13 C12 119.0(4)
C8 C13 H13 120.5
C12 C13 H13 120.5
C1' S1' Pd1 103.7(3)
C2' C1' C6' 117.7(5)
C2' C1' S1' 119.0(4)
C6' C1' S1' 123.2(5)
C3' C2' C1' 121.2(4)
C3' C2' H2' 119.4
C1' C2' H2' 119.4
C4' C3' C2' 121.0(4)
C4' C3' H3' 119.5
C2' C3' H3' 119.5
C3' C4' C5' 118.4(4)
C3' C4' H4' 120.8
C5' C4' H4' 120.8
C6' C5' C4' 120.3(5)
C6' C5' H5' 119.9
C4' C5' H5' 119.9
C1' C6' C5' 121.3(6)
O1' C7' C8' 115.5(15)
O1' C7' Pd1 120.4(7)
C8' C7' Pd1 123.8(17)
C13' C8' C9' 123.1(17)
C13' C8' C7' 114.7(17)
C9' C8' C7' 122.1(17)
C10' C9' C8' 115.6(16)
C10' C9' H9' 122.2
C8' C9' H9' 122.2
C11' C10' C9' 123.8(18)
C11' C10' H10' 118.1
C9' C10' H10' 118.1
C10' C11' C12' 121.3(17)
C10' C11' H11' 119.4
C12' C11' H11' 119.4
C11' C12' C13' 119.2(18)
C11' C12' H12' 120.4
C13' C12' H12' 120.4
C8' C13' C12' 117(2)
C8' C13' H13' 121.6
C12' C13' H13' 121.6
C15 C14 P1 112.45(11)
C15 C14 H14A 109.1
P1 C14 H14A 109.1
C15 C14 H14B 109.1
P1 C14 H14B 109.1
H14A C14 H14B 107.8
C14 C15 P2 112.08(10)
C14 C15 H15A 109.2
P2 C15 H15A 109.2
C14 C15 H15B 109.2
P2 C15 H15B 109.2
H15A C15 H15B 107.9
C17 C16 C18 110.95(14)
C17 C16 P1 110.66(11)
C18 C16 P1 111.07(11)
C17 C16 H16 108.0
C18 C16 H16 108.0
P1 C16 H16 108.0
C16 C17 H17A 109.5
C16 C17 H17B 109.5
H17A C17 H17B 109.5
C16 C17 H17C 109.5
H17A C17 H17C 109.5
H17B C17 H17C 109.5
C16 C18 H18A 109.5
C16 C18 H18B 109.5
H18A C18 H18B 109.5
C16 C18 H18C 109.5
H18A C18 H18C 109.5
H18B C18 H18C 109.5
C20 C19 C21 110.89(16)
C20 C19 P1 110.84(12)
C21 C19 P1 114.57(13)
C20 C19 H19 106.7
C21 C19 H19 106.7
P1 C19 H19 106.7
C19 C20 H20A 109.5
C19 C20 H20B 109.5
H20A C20 H20B 109.5
C19 C20 H20C 109.5
H20A C20 H20C 109.5
H20B C20 H20C 109.5
C19 C21 H21A 109.5
C19 C21 H21B 109.5
H21A C21 H21B 109.5
C19 C21 H21C 109.5
H21A C21 H21C 109.5
H21B C21 H21C 109.5
C23 C22 C24 109.98(16)
C23 C22 P2 110.83(12)
C24 C22 P2 112.63(13)
C23 C22 H22 107.7
C24 C22 H22 107.7
P2 C22 H22 107.7
C22 C23 H23A 109.5
C22 C23 H23B 109.5
H23A C23 H23B 109.5
C22 C23 H23C 109.5
H23A C23 H23C 109.5
H23B C23 H23C 109.5
C22 C24 H24A 109.5
C22 C24 H24B 109.5
H24A C24 H24B 109.5
C22 C24 H24C 109.5
H24A C24 H24C 109.5
H24B C24 H24C 109.5
C27 C25 C26 110.95(15)
C27 C25 P2 110.53(12)
C26 C25 P2 114.29(12)
C27 C25 H25 106.9
C26 C25 H25 106.9
P2 C25 H25 106.9
C25 C26 H26A 109.5
C25 C26 H26B 109.5
H26A C26 H26B 109.5
C25 C26 H26C 109.5
H26A C26 H26C 109.5
H26B C26 H26C 109.5
C25 C27 H27A 109.5
C25 C27 H27B 109.5
H27A C27 H27B 109.5
C25 C27 H27C 109.5
H27A C27 H27C 109.5
H27B C27 H27C 109.5

loop_
_geom_bond_atom_site_label_1
_geom_bond_atom_site_label_2
_geom_bond_distance
Pd1 C7 2.046(3)
Pd1 C7' 2.051(7)
Pd1 P1 2.2883(4)
Pd1 P2 2.3362(4)
Pd1 S1' 2.3876(14)
Pd1 S1 2.4038(6)
P1 C16 1.8415(16)
P1 C14 1.8440(15)
P1 C19 1.8446(17)
P2 C25 1.8409(16)
P2 C22 1.8470(18)
P2 C15 1.8471(15)
S1 C1 1.790(6)
C1 C2 1.396(6)
C1 C6 1.396(6)
C2 C3 1.395(6)
C2 H2 0.9500
C3 C4 1.384(6)
C3 H3 0.9500
C4 C5 1.406(5)
C4 H4 0.9500
C5 C6 1.397(6)
C5 H5 0.9500
C7 O1 1.229(4)
C7 C8 1.494(5)
C8 C13 1.386(6)
C8 C9 1.406(5)
C9 C10 1.390(5)
C9 H9 0.9500
C10 C11 1.372(6)
C10 H10 0.9500
C11 C12 1.388(6)
C11 H11 0.9500
C12 C13 1.404(6)
C12 H12 0.9500
C13 H13 0.9500
S1' C1' 1.790(6)
C1' C2' 1.396(6)
C1' C6' 1.396(7)
C2' C3' 1.396(6)
C2' H2' 0.9500
C3' C4' 1.384(6)
C3' H3' 0.9500
C4' C5' 1.406(5)
C4' H4' 0.9500
C5' C6' 1.397(6)
C5' H5' 0.9500
C7' O1' 1.211(12)
C7' C8' 1.486(17)
C8' C13' 1.38(2)
C8' C9' 1.423(19)
C9' C10' 1.357(16)
C9' H9' 0.9500
C10' C11' 1.332(17)
C10' H10' 0.9500
C11' C12' 1.378(17)
C11' H11' 0.9500
C12' C13' 1.42(2)
C12' H12' 0.9500
C13' H13' 0.9500
C14 C15 1.530(2)
C14 H14A 0.9900
C14 H14B 0.9900
C15 H15A 0.9900
C15 H15B 0.9900
C16 C17 1.525(2)
C16 C18 1.530(2)
C16 H16 1.0000
C17 H17A 0.9800
C17 H17B 0.9800
C17 H17C 0.9800
C18 H18A 0.9800
C18 H18B 0.9800
C18 H18C 0.9800
C19 C20 1.528(3)
C19 C21 1.529(2)
C19 H19 1.0000
C20 H20A 0.9800
C20 H20B 0.9800
C20 H20C 0.9800
C21 H21A 0.9800
C21 H21B 0.9800
C21 H21C 0.9800
C22 C23 1.531(3)
C22 C24 1.533(2)
C22 H22 1.0000
C23 H23A 0.9800
C23 H23B 0.9800
C23 H23C 0.9800
C24 H24A 0.9800
C24 H24B 0.9800
C24 H24C 0.9800
C25 C27 1.522(3)
C25 C26 1.527(2)
C25 H25 1.0000
C26 H26A 0.9800
C26 H26B 0.9800
C26 H26C 0.9800
C27 H27A 0.9800
C27 H27B 0.9800
C27 H27C 0.9800

loop_
_geom_torsion_atom_site_label_1
_geom_torsion_atom_site_label_2
_geom_torsion_atom_site_label_3
_geom_torsion_atom_site_label_4
_geom_torsion
Pd1 S1 C1 C2 143.5(9)
Pd1 S1 C1 C6 -38.8(12)
C6 C1 C2 C3 0.2(15)
S1 C1 C2 C3 177.9(6)
C1 C2 C3 C4 1.0(11)
C2 C3 C4 C5 -0.8(7)
C3 C4 C5 C6 -0.4(8)
C2 C1 C6 C5 -1.5(16)
S1 C1 C6 C5 -179.1(8)
C4 C5 C6 C1 1.6(12)
O1 C7 C8 C13 156.1(10)
Pd1 C7 C8 C13 -23.7(11)
O1 C7 C8 C9 -21.8(7)
Pd1 C7 C8 C9 158.4(5)
C13 C8 C9 C10 0.7(14)
C7 C8 C9 C10 178.6(9)
C8 C9 C10 C11 -0.2(18)
C9 C10 C11 C12 -1(2)
C10 C11 C12 C13 2(3)
C9 C8 C13 C12 0(2)
C7 C8 C13 C12 -177.8(13)
C11 C12 C13 C8 -1(3)
Pd1 S1' C1' C2' 156.5(11)
Pd1 S1' C1' C6' -20(2)
C6' C1' C2' C3' -2(3)
S1' C1' C2' C3' -178.3(19)
C1' C2' C3' C4' -2(4)
C2' C3' C4' C5' 4(5)
C3' C4' C5' C6' -2(6)
C2' C1' C6' C5' 3(4)
S1' C1' C6' C5' 180(3)
C4' C5' C6' C1' -2(6)
O1' C7' C8' C13' 151(3)
Pd1 C7' C8' C13' -35(5)
O1' C7' C8' C9' -31(6)
Pd1 C7' C8' C9' 143(3)
C13' C8' C9' C10' 1(7)
C7' C8' C9' C10' -176(3)
C8' C9' C10' C11' -3(5)
C9' C10' C11' C12' 4(4)
C10' C11' C12' C13' -4(4)
C9' C8' C13' C12' -1(7)
C7' C8' C13' C12' 176(3)
C11' C12' C13' C8' 2(5)
C16 P1 C14 C15 93.42(12)
C19 P1 C14 C15 -155.90(11)
Pd1 P1 C14 C15 -35.56(12)
P1 C14 C15 P2 41.28(15)
C25 P2 C15 C14 95.81(12)
C22 P2 C15 C14 -154.33(12)
Pd1 P2 C15 C14 -27.94(13)
C14 P1 C16 C17 -61.83(13)
C19 P1 C16 C17 -172.86(12)
Pd1 P1 C16 C17 59.39(13)
C14 P1 C16 C18 174.48(12)
C19 P1 C16 C18 63.45(14)
Pd1 P1 C16 C18 -64.30(13)
C16 P1 C19 C20 169.57(12)
C14 P1 C19 C20 58.90(14)
Pd1 P1 C19 C20 -58.24(13)
C16 P1 C19 C21 43.16(15)
C14 P1 C19 C21 -67.51(15)
Pd1 P1 C19 C21 175.35(12)
C25 P2 C22 C23 -175.03(13)
C15 P2 C22 C23 73.90(14)
Pd1 P2 C22 C23 -44.93(14)
C25 P2 C22 C24 -51.34(15)
C15 P2 C22 C24 -162.41(13)
Pd1 P2 C22 C24 78.75(13)
C22 P2 C25 C27 -176.49(12)
C15 P2 C25 C27 -68.00(13)
Pd1 P2 C25 C27 51.12(13)
C22 P2 C25 C26 -50.49(15)
C15 P2 C25 C26 58.01(15)
Pd1 P2 C25 C26 177.12(11)
